data_4101109
_publ_section_title
;
Mimicking [2,2]Paracyclophane Topology : Molecular Clips for the
 Coordination-Driven Co-facial Assembly of pi-Conjugated Systems
;
_journal_name_full 'Journal of the American Chemical Society'
_journal_paper_doi 10.1021/ja058617+
_journal_year 2006
_chemical_formula_moiety 'C67 H51 Cl4 Cu2 F12 N4 P5'
_chemical_formula_sum 'C67 H51 Cl4 Cu2 F12 N4 P5'
_chemical_formula_weight 1563.85
_space_group_IT_number 2
_symmetry_cell_setting triclinic
_symmetry_space_group_name_Hall '-P 1'
_symmetry_space_group_name_H-M 'P -1'
_cell_angle_alpha 84.9123(4)
_cell_angle_beta 80.6613(4)
_cell_angle_gamma 76.2856(4)
_cell_formula_units_Z 2
_cell_length_a 11.56310(10)
_cell_length_b 13.18840(10)
_cell_length_c 22.3554(2)
_cell_measurement_temperature 120(2)
_cell_volume 3263.59(5)
_diffrn_ambient_temperature 120(2)
_exptl_crystal_density_diffrn 1.591
_cod_database_code 4101109

loop_
_symmetry_equiv_pos_as_xyz
'x, y, z'
'-x, -y, -z'

loop_
_atom_site_label
_atom_site_type_symbol
_atom_site_fract_x
_atom_site_fract_y
_atom_site_fract_z
_atom_site_U_iso_or_equiv
_atom_site_adp_type
_atom_site_occupancy
_atom_site_symmetry_multiplicity
_atom_site_calc_flag
_atom_site_refinement_flags
_atom_site_disorder_assembly
_atom_site_disorder_group
Cu1 Cu 0.31973(4) 0.17356(3) 0.776303(19) 0.02767(13) Uani 1 1 d . . .
Cu2 Cu 0.08879(4) 0.29143(3) 0.798567(19) 0.02554(12) Uani 1 1 d . . .
P1 P 0.17696(8) 0.21634(7) 0.70207(4) 0.02518(19) Uani 1 1 d . . .
P2 P 0.41171(7) 0.30529(6) 0.78151(4) 0.02118(18) Uani 1 1 d . . .
P3 P 0.15941(7) 0.42747(6) 0.81873(4) 0.01986(17) Uani 1 1 d . . .
N1 N 0.4214(3) 0.0794(2) 0.70930(13) 0.0243(6) Uani 1 1 d . . .
N2 N -0.0492(3) 0.3576(2) 0.74862(14) 0.0260(6) Uani 1 1 d . . .
C1 C 0.3090(3) 0.2034(3) 0.64467(15) 0.0254(7) Uani 1 1 d . . .
C2 C 0.2959(3) 0.2852(3) 0.60313(15) 0.0249(7) Uani 1 1 d . . .
C3 C 0.3906(3) 0.3054(3) 0.55147(17) 0.0337(8) Uani 1 1 d . . .
H3A H 0.3918 0.2623 0.5183 0.040 Uiso 1 1 calc R . .
H3B H 0.4689 0.2855 0.5649 0.040 Uiso 1 1 calc R . .
C4 C 0.3672(5) 0.4201(4) 0.5287(3) 0.0643(16) Uani 1 1 d . . .
H4A H 0.3888 0.4600 0.5579 0.077 Uiso 1 1 calc R . .
H4B H 0.4202 0.4261 0.4909 0.077 Uiso 1 1 calc R . .
C5 C 0.2478(6) 0.4662(5) 0.5190(3) 0.089(3) Uani 1 1 d . . .
H5A H 0.2311 0.4341 0.4850 0.107 Uiso 1 1 calc R . .
H5B H 0.2425 0.5396 0.5076 0.107 Uiso 1 1 calc R . .
C6 C 0.1510(4) 0.4578(3) 0.57220(19) 0.0382(9) Uani 1 1 d . . .
H6A H 0.1372 0.5186 0.5960 0.046 Uiso 1 1 calc R . .
H6B H 0.0769 0.4595 0.5567 0.046 Uiso 1 1 calc R . .
C7 C 0.1783(3) 0.3609(3) 0.61364(15) 0.0248(7) Uani 1 1 d . . .
C8 C 0.1046(3) 0.3352(3) 0.66354(15) 0.0238(6) Uani 1 1 d . . .
C9 C -0.0171(3) 0.3879(3) 0.68994(17) 0.0261(7) Uani 1 1 d . . .
C10 C -0.0969(4) 0.4616(3) 0.6589(2) 0.0460(11) Uani 1 1 d . . .
H10 H -0.0749 0.4810 0.6184 0.055 Uiso 1 1 calc R . .
C11 C -0.2101(4) 0.5059(4) 0.6894(3) 0.0545(13) Uani 1 1 d . . .
H11 H -0.2631 0.5574 0.6699 0.065 Uiso 1 1 calc R . .
C12 C -0.2432(4) 0.4731(3) 0.7484(2) 0.0442(10) Uani 1 1 d . . .
H12 H -0.3194 0.5004 0.7689 0.053 Uiso 1 1 calc R . .
C13 C -0.1606(3) 0.3986(3) 0.7765(2) 0.0365(9) Uani 1 1 d . . .
H13 H -0.1831 0.3760 0.8163 0.044 Uiso 1 1 calc R . .
C14 C 0.4124(3) 0.1161(3) 0.65164(16) 0.0260(7) Uani 1 1 d . . .
C15 C 0.4954(4) 0.0715(3) 0.60324(18) 0.0367(9) Uani 1 1 d . . .
H15 H 0.4889 0.0975 0.5636 0.044 Uiso 1 1 calc R . .
C16 C 0.5881(4) -0.0126(3) 0.6155(2) 0.0408(9) Uani 1 1 d . . .
H16 H 0.6452 -0.0428 0.5840 0.049 Uiso 1 1 calc R . .
C17 C 0.5955(3) -0.0511(3) 0.67448(19) 0.0367(9) Uani 1 1 d . . .
H17 H 0.6562 -0.1081 0.6832 0.044 Uiso 1 1 calc R . .
C18 C 0.5109(3) -0.0031(3) 0.72015(17) 0.0307(7) Uani 1 1 d . . .
H18 H 0.5157 -0.0287 0.7600 0.037 Uiso 1 1 calc R . .
C19 C 0.0980(3) 0.1184(3) 0.68768(16) 0.0278(7) Uani 1 1 d . . .
C20 C 0.0736(4) 0.1096(3) 0.62995(18) 0.0342(8) Uani 1 1 d . . .
H20 H 0.1008 0.1517 0.5977 0.041 Uiso 1 1 calc R . .
C21 C 0.0085(4) 0.0382(3) 0.6201(2) 0.0375(9) Uani 1 1 d . . .
H21 H -0.0077 0.0326 0.5813 0.045 Uiso 1 1 calc R . .
C22 C -0.0322(4) -0.0244(3) 0.6676(2) 0.0407(9) Uani 1 1 d . . .
H22 H -0.0738 -0.0735 0.6606 0.049 Uiso 1 1 calc R . .
C23 C -0.0116(4) -0.0148(3) 0.7252(2) 0.0444(10) Uani 1 1 d . . .
H23 H -0.0416 -0.0555 0.7574 0.053 Uiso 1 1 calc R . .
C24 C 0.0541(4) 0.0559(3) 0.73564(19) 0.0386(9) Uani 1 1 d . . .
H24 H 0.0689 0.0617 0.7747 0.046 Uiso 1 1 calc R . .
C30 C 0.3043(3) 0.4304(2) 0.77145(15) 0.0229(6) Uani 1 1 d . . .
H30A H 0.2931 0.4429 0.7291 0.028 Uiso 1 1 calc R . .
H30B H 0.3355 0.4868 0.7829 0.028 Uiso 1 1 calc R . .
C31 C 0.5385(3) 0.3082(3) 0.72168(16) 0.0289(7) Uani 1 1 d . . .
C32 C 0.5326(4) 0.3693(5) 0.6694(2) 0.0512(12) Uani 1 1 d . . .
H32 H 0.4614 0.4174 0.6641 0.061 Uiso 1 1 calc R . .
C33 C 0.6307(4) 0.3612(6) 0.6236(2) 0.0653(17) Uani 1 1 d . . .
H33 H 0.6242 0.4036 0.5883 0.078 Uiso 1 1 calc R . .
C34 C 0.7359(4) 0.2919(5) 0.6301(2) 0.0559(13) Uani 1 1 d . . .
H34 H 0.8017 0.2872 0.5996 0.067 Uiso 1 1 calc R . .
C35 C 0.7442(4) 0.2292(4) 0.6818(3) 0.0542(13) Uani 1 1 d . . .
H35 H 0.8160 0.1814 0.6864 0.065 Uiso 1 1 calc R . .
C36 C 0.6470(4) 0.2359(3) 0.7275(2) 0.0451(11) Uani 1 1 d . . .
H36 H 0.6536 0.1922 0.7624 0.054 Uiso 1 1 calc R . .
C37 C 0.4740(3) 0.3148(3) 0.85013(15) 0.0241(6) Uani 1 1 d . . .
C38 C 0.4954(3) 0.4081(3) 0.86608(17) 0.0292(7) Uani 1 1 d . . .
H38 H 0.4794 0.4682 0.8409 0.035 Uiso 1 1 calc R . .
C39 C 0.5407(3) 0.4109(3) 0.91972(19) 0.0354(8) Uani 1 1 d . . .
H39 H 0.5545 0.4731 0.9304 0.042 Uiso 1 1 calc R . .
C40 C 0.5655(3) 0.3215(3) 0.95734(18) 0.0362(8) Uani 1 1 d . . .
H40 H 0.5952 0.3240 0.9933 0.043 Uiso 1 1 calc R . .
C41 C 0.5461(3) 0.2285(3) 0.94156(18) 0.0346(8) Uani 1 1 d . . .
H41 H 0.5636 0.1684 0.9667 0.042 Uiso 1 1 calc R . .
C42 C 0.5004(3) 0.2247(3) 0.88810(17) 0.0282(7) Uani 1 1 d . . .
H42 H 0.4874 0.1621 0.8776 0.034 Uiso 1 1 calc R . .
C43 C 0.1854(3) 0.4436(2) 0.89493(15) 0.0217(6) Uani 1 1 d . . .
C44 C 0.1940(3) 0.5400(3) 0.91323(16) 0.0268(7) Uani 1 1 d . . .
H44 H 0.1822 0.5988 0.8867 0.032 Uiso 1 1 calc R . .
C45 C 0.2202(3) 0.5482(3) 0.97091(18) 0.0313(8) Uani 1 1 d . . .
H45 H 0.2244 0.6127 0.9831 0.038 Uiso 1 1 calc R . .
C46 C 0.2399(3) 0.4613(3) 1.01016(16) 0.0309(8) Uani 1 1 d . . .
H46 H 0.2574 0.4672 1.0487 0.037 Uiso 1 1 calc R . .
C47 C 0.2335(3) 0.3650(3) 0.99224(16) 0.0292(7) Uani 1 1 d . . .
H47 H 0.2483 0.3061 1.0185 0.035 Uiso 1 1 calc R . .
C48 C 0.2052(3) 0.3561(3) 0.93529(15) 0.0253(7) Uani 1 1 d . . .
H48 H 0.1993 0.2917 0.9239 0.030 Uiso 1 1 calc R . .
C49 C 0.0587(3) 0.5497(2) 0.79810(15) 0.0228(6) Uani 1 1 d . . .
C50 C -0.0517(3) 0.5785(3) 0.83553(18) 0.0301(7) Uani 1 1 d . . .
H50 H -0.0665 0.5405 0.8719 0.036 Uiso 1 1 calc R . .
C51 C -0.1396(3) 0.6631(3) 0.8189(2) 0.0351(8) Uani 1 1 d . . .
H51 H -0.2126 0.6821 0.8442 0.042 Uiso 1 1 calc R . .
C52 C -0.1181(4) 0.7192(3) 0.7643(2) 0.0388(9) Uani 1 1 d . . .
H52 H -0.1771 0.7754 0.7527 0.047 Uiso 1 1 calc R . .
C53 C -0.0087(5) 0.6915(3) 0.72718(19) 0.0435(10) Uani 1 1 d . . .
H53 H 0.0055 0.7295 0.6907 0.052 Uiso 1 1 calc R . .
C54 C 0.0801(4) 0.6075(3) 0.74383(17) 0.0355(9) Uani 1 1 d . . .
H54 H 0.1537 0.5899 0.7188 0.043 Uiso 1 1 calc R . .
N10 N 0.2918(3) 0.0803(2) 0.84874(14) 0.0300(6) Uani 1 1 d . . .
N20 N 0.0088(3) 0.2083(2) 0.86329(14) 0.0306(6) Uani 1 1 d . . .
C100 C 0.2618(3) 0.0327(3) 0.89103(16) 0.0257(7) Uani 1 1 d . . .
C101 C 0.2128(3) -0.0225(2) 0.94397(15) 0.0231(6) Uani 1 1 d . . .
C102 C 0.1408(3) -0.0906(2) 0.93519(15) 0.0229(6) Uani 1 1 d . . .
C103 C 0.1239(3) -0.1143(3) 0.87656(16) 0.0283(7) Uani 1 1 d . . .
H103 H 0.1623 -0.0848 0.8420 0.034 Uiso 1 1 calc R . .
C104 C 0.0520(3) -0.1798(3) 0.87098(18) 0.0329(8) Uani 1 1 d . . .
H104 H 0.0423 -0.1952 0.8325 0.040 Uiso 1 1 calc R . .
C105 C -0.0086(3) -0.2250(3) 0.92308(18) 0.0326(8) Uani 1 1 d . . .
H105 H -0.0598 -0.2677 0.9186 0.039 Uiso 1 1 calc R . .
C106 C 0.0076(3) -0.2060(3) 0.97981(17) 0.0282(7) Uani 1 1 d . . .
H106 H -0.0311 -0.2373 1.0136 0.034 Uiso 1 1 calc R . .
C107 C 0.0830(3) -0.1392(2) 0.98781(15) 0.0231(6) Uani 1 1 d . . .
C108 C 0.1036(3) -0.1183(2) 1.04568(15) 0.0238(6) Uani 1 1 d . . .
C109 C 0.1783(3) -0.0522(3) 1.05413(15) 0.0232(6) Uani 1 1 d . . .
C110 C 0.1998(3) -0.0331(3) 1.11268(16) 0.0282(7) Uani 1 1 d . . .
H110 H 0.1633 -0.0645 1.1472 0.034 Uiso 1 1 calc R . .
C111 C 0.2736(4) 0.0308(3) 1.11827(18) 0.0331(8) Uani 1 1 d . . .
H111 H 0.2871 0.0427 1.1567 0.040 Uiso 1 1 calc R . .
C112 C 0.3307(4) 0.0799(3) 1.06593(19) 0.0342(8) Uani 1 1 d . . .
H112 H 0.3811 0.1233 1.0704 0.041 Uiso 1 1 calc R . .
C113 C 0.3114(3) 0.0634(3) 1.00954(17) 0.0289(7) Uani 1 1 d . . .
H113 H 0.3489 0.0958 0.9757 0.035 Uiso 1 1 calc R . .
C114 C 0.2348(3) -0.0026(2) 1.00153(16) 0.0234(6) Uani 1 1 d . . .
C115 C -0.0432(3) 0.1680(3) 0.90265(16) 0.0269(7) Uani 1 1 d . . .
P10 P 0.48405(9) 0.74777(7) 0.85513(5) 0.0316(2) Uani 1 1 d . . .
F10 F 0.5274(3) 0.6671(2) 0.80330(14) 0.0621(8) Uani 1 1 d . . .
F11 F 0.3920(2) 0.82186(19) 0.81489(11) 0.0407(5) Uani 1 1 d . . .
F12 F 0.4422(2) 0.8299(2) 0.90790(12) 0.0464(6) Uani 1 1 d . . .
F13 F 0.5772(2) 0.6758(2) 0.89585(12) 0.0485(7) Uani 1 1 d . . .
F14 F 0.5866(2) 0.8089(2) 0.82592(13) 0.0462(6) Uani 1 1 d . . .
F15 F 0.3822(3) 0.6890(2) 0.88579(15) 0.0570(7) Uani 1 1 d . . .
P20 P 0.91623(10) 0.76385(8) 0.54518(4) 0.0348(2) Uani 1 1 d . . .
F20 F 0.8008(3) 0.7914(2) 0.51091(13) 0.0497(6) Uani 1 1 d . . .
F21 F 0.9959(3) 0.7197(3) 0.48451(13) 0.0722(10) Uani 1 1 d . . .
F22 F 1.0320(3) 0.7367(3) 0.57934(13) 0.0613(8) Uani 1 1 d . . .
F23 F 0.8352(3) 0.8061(3) 0.60666(13) 0.0650(9) Uani 1 1 d . . .
F24 F 0.8932(4) 0.6511(2) 0.56476(16) 0.0731(10) Uani 1 1 d . . .
F25 F 0.9392(4) 0.8763(3) 0.52587(16) 0.0719(10) Uani 1 1 d . . .
C200 C 0.2349(7) 0.8645(9) 0.5299(4) 0.103(3) Uani 1 1 d . . .
Cl20 Cl 0.32848(13) 0.94305(12) 0.54679(7) 0.0659(4) Uani 1 1 d . . .
Cl21 Cl 0.2858(8) 0.7963(12) 0.4899(8) 0.408(13) Uani 0.50 1 d P . .
Cl22 Cl 0.3171(2) 0.7200(2) 0.53653(10) 0.0409(5) Uani 0.50 1 d P . .
C300 C 0.4171(5) -0.2398(4) 0.6755(2) 0.0496(11) Uani 1 1 d . . .
Cl30 Cl 0.26151(18) -0.18826(18) 0.69623(9) 0.0392(4) Uani 0.50 1 d P . .
Cl31 Cl 0.45295(18) -0.37757(14) 0.67270(10) 0.0371(4) Uani 0.50 1 d P . .
Cl32 Cl 0.5483(7) -0.2930(6) 0.6226(3) 0.179(3) Uani 0.50 1 d P . .
Cl34 Cl 0.2959(14) -0.2808(17) 0.6691(11) 0.488(18) Uani 0.50 1 d P . .

loop_
_atom_site_aniso_label
_atom_site_aniso_U_11
_atom_site_aniso_U_22
_atom_site_aniso_U_33
_atom_site_aniso_U_23
_atom_site_aniso_U_13
_atom_site_aniso_U_12
Cu1 0.0377(3) 0.0219(2) 0.0231(2) 0.00050(16) 0.00186(17) -0.01096(17)
Cu2 0.0276(2) 0.0239(2) 0.0268(2) 0.00381(16) -0.00365(16) -0.01128(16)
P1 0.0208(4) 0.0244(4) 0.0254(4) 0.0071(3) 0.0013(3) -0.0016(3)
P2 0.0189(4) 0.0193(4) 0.0239(4) 0.0006(3) 0.0006(3) -0.0048(3)
P3 0.0192(4) 0.0178(4) 0.0214(4) 0.0014(3) -0.0016(3) -0.0036(3)
N1 0.0265(14) 0.0213(13) 0.0248(14) 0.0014(11) -0.0016(11) -0.0069(11)
N2 0.0198(13) 0.0269(14) 0.0311(15) -0.0038(12) -0.0014(11) -0.0055(11)
C1 0.0218(16) 0.0297(17) 0.0224(15) 0.0016(13) -0.0011(12) -0.0040(13)
C2 0.0235(16) 0.0307(17) 0.0210(15) 0.0012(13) -0.0014(12) -0.0091(13)
C3 0.0296(18) 0.041(2) 0.0292(18) 0.0042(15) 0.0051(14) -0.0138(16)
C4 0.041(3) 0.058(3) 0.081(4) 0.039(3) 0.008(2) -0.013(2)
C5 0.072(4) 0.059(3) 0.100(5) 0.046(3) 0.035(4) 0.005(3)
C6 0.041(2) 0.0299(19) 0.036(2) 0.0136(16) 0.0014(17) -0.0048(16)
C7 0.0273(17) 0.0234(16) 0.0241(16) 0.0026(12) -0.0050(13) -0.0074(13)
C8 0.0216(15) 0.0239(16) 0.0259(16) 0.0031(12) -0.0050(12) -0.0055(12)
C9 0.0219(16) 0.0199(15) 0.0362(18) 0.0031(13) -0.0045(13) -0.0058(12)
C10 0.029(2) 0.039(2) 0.064(3) 0.021(2) -0.0077(19) -0.0033(17)
C11 0.027(2) 0.033(2) 0.098(4) 0.010(2) -0.015(2) 0.0024(17)
C12 0.0201(18) 0.039(2) 0.072(3) -0.018(2) -0.0035(18) -0.0010(15)
C13 0.0222(17) 0.045(2) 0.043(2) -0.0179(18) 0.0021(15) -0.0079(15)
C14 0.0208(15) 0.0275(17) 0.0275(16) 0.0018(13) -0.0006(13) -0.0043(13)
C15 0.033(2) 0.042(2) 0.0267(18) 0.0016(15) 0.0052(15) 0.0004(16)
C16 0.031(2) 0.044(2) 0.038(2) -0.0024(17) 0.0072(16) 0.0023(17)
C17 0.0265(18) 0.0326(19) 0.044(2) 0.0053(16) -0.0012(16) 0.0024(15)
C18 0.0320(18) 0.0249(17) 0.0331(18) 0.0042(14) -0.0073(15) -0.0028(14)
C19 0.0258(17) 0.0229(16) 0.0309(17) 0.0031(13) 0.0010(13) -0.0030(13)
C20 0.0317(19) 0.0336(19) 0.037(2) 0.0090(16) -0.0049(15) -0.0107(15)
C21 0.038(2) 0.034(2) 0.039(2) 0.0013(16) -0.0068(17) -0.0063(16)
C22 0.046(2) 0.030(2) 0.046(2) -0.0006(17) -0.0015(18) -0.0123(17)
C23 0.059(3) 0.031(2) 0.042(2) 0.0042(17) 0.004(2) -0.0187(19)
C24 0.051(2) 0.0304(19) 0.0320(19) 0.0039(15) 0.0002(17) -0.0110(17)
C30 0.0227(15) 0.0203(15) 0.0238(15) 0.0021(12) -0.0002(12) -0.0043(12)
C31 0.0228(16) 0.0355(19) 0.0281(17) -0.0059(14) 0.0039(13) -0.0097(14)
C32 0.026(2) 0.084(4) 0.037(2) 0.017(2) -0.0005(17) -0.008(2)
C33 0.037(2) 0.119(5) 0.035(2) 0.018(3) 0.0032(19) -0.022(3)
C34 0.033(2) 0.087(4) 0.046(3) -0.015(3) 0.0157(19) -0.021(2)
C35 0.033(2) 0.049(3) 0.070(3) -0.012(2) 0.018(2) -0.0022(19)
C36 0.033(2) 0.034(2) 0.058(3) -0.0004(19) 0.0139(19) -0.0025(16)
C37 0.0187(15) 0.0253(16) 0.0269(16) -0.0003(13) -0.0006(12) -0.0042(12)
C38 0.0246(17) 0.0274(17) 0.0360(19) 0.0001(14) -0.0056(14) -0.0067(13)
C39 0.0305(19) 0.038(2) 0.040(2) -0.0060(16) -0.0070(16) -0.0112(16)
C40 0.0244(18) 0.051(2) 0.0335(19) -0.0055(17) -0.0068(15) -0.0070(16)
C41 0.0256(18) 0.042(2) 0.0330(19) 0.0064(16) -0.0049(14) -0.0031(15)
C42 0.0221(16) 0.0265(17) 0.0331(18) 0.0015(14) -0.0025(13) -0.0021(13)
C43 0.0180(14) 0.0212(15) 0.0238(15) 0.0010(12) 0.0002(12) -0.0033(11)
C44 0.0263(17) 0.0227(16) 0.0310(17) -0.0014(13) -0.0078(13) -0.0023(13)
C45 0.0291(18) 0.0279(18) 0.038(2) -0.0072(15) -0.0082(15) -0.0051(14)
C46 0.0241(17) 0.044(2) 0.0248(16) -0.0018(15) -0.0047(13) -0.0068(15)
C47 0.0253(17) 0.0328(18) 0.0285(17) 0.0073(14) -0.0044(13) -0.0076(14)
C48 0.0238(16) 0.0238(16) 0.0273(16) 0.0025(13) -0.0023(13) -0.0059(12)
C49 0.0255(16) 0.0185(14) 0.0251(15) -0.0019(12) -0.0063(12) -0.0045(12)
C50 0.0229(17) 0.0270(17) 0.0385(19) 0.0010(14) -0.0039(14) -0.0031(13)
C51 0.0246(17) 0.0276(18) 0.053(2) -0.0063(16) -0.0115(16) -0.0007(14)
C52 0.043(2) 0.0267(18) 0.049(2) -0.0058(16) -0.0266(19) 0.0027(16)
C53 0.064(3) 0.0274(19) 0.032(2) 0.0024(15) -0.0142(19) 0.0059(19)
C54 0.048(2) 0.0262(18) 0.0241(17) -0.0002(14) -0.0011(15) 0.0045(16)
N10 0.0348(16) 0.0254(15) 0.0290(15) -0.0007(12) 0.0021(12) -0.0096(12)
N20 0.0349(16) 0.0282(15) 0.0293(15) 0.0018(12) -0.0001(13) -0.0128(13)
C100 0.0267(17) 0.0207(15) 0.0274(17) 0.0012(13) -0.0001(13) -0.0044(13)
C101 0.0177(14) 0.0193(15) 0.0281(16) 0.0043(12) 0.0017(12) -0.0017(11)
C102 0.0183(14) 0.0198(15) 0.0271(16) 0.0015(12) 0.0004(12) -0.0013(11)
C103 0.0248(17) 0.0284(17) 0.0289(17) -0.0004(14) -0.0011(13) -0.0028(13)
C104 0.0309(19) 0.0329(19) 0.0348(19) -0.0070(15) -0.0060(15) -0.0042(15)
C105 0.0291(18) 0.0270(17) 0.042(2) -0.0061(15) -0.0027(15) -0.0081(14)
C106 0.0250(17) 0.0234(16) 0.0347(18) -0.0023(14) 0.0030(14) -0.0073(13)
C107 0.0179(14) 0.0187(15) 0.0295(16) 0.0000(12) 0.0016(12) -0.0018(11)
C108 0.0222(15) 0.0185(14) 0.0272(16) 0.0029(12) 0.0028(12) -0.0036(12)
C109 0.0186(15) 0.0210(15) 0.0273(16) 0.0014(12) -0.0007(12) -0.0021(12)
C110 0.0273(17) 0.0265(17) 0.0285(17) -0.0001(13) -0.0012(13) -0.0039(13)
C111 0.0340(19) 0.0347(19) 0.0310(18) -0.0021(15) -0.0068(15) -0.0069(15)
C112 0.0326(19) 0.0317(19) 0.041(2) 0.0008(16) -0.0080(16) -0.0118(15)
C113 0.0245(16) 0.0275(17) 0.0339(18) 0.0040(14) -0.0003(14) -0.0091(13)
C114 0.0187(15) 0.0196(15) 0.0295(16) 0.0029(12) -0.0002(12) -0.0033(12)
C115 0.0281(17) 0.0218(16) 0.0300(17) 0.0013(13) -0.0014(14) -0.0072(13)
P10 0.0252(4) 0.0264(5) 0.0384(5) 0.0052(4) -0.0013(4) -0.0009(3)
F10 0.072(2) 0.0432(15) 0.0605(18) -0.0159(13) -0.0118(15) 0.0136(14)
F11 0.0308(12) 0.0401(13) 0.0458(13) 0.0058(10) -0.0088(10) 0.0018(10)
F12 0.0354(13) 0.0504(15) 0.0490(14) -0.0105(12) -0.0053(11) 0.0010(11)
F13 0.0350(13) 0.0459(14) 0.0534(15) 0.0201(12) -0.0048(11) 0.0038(11)
F14 0.0264(11) 0.0472(14) 0.0587(16) 0.0207(12) -0.0022(10) -0.0070(10)
F15 0.0446(15) 0.0548(17) 0.075(2) 0.0185(14) -0.0089(14) -0.0249(13)
P20 0.0373(5) 0.0356(5) 0.0269(5) 0.0039(4) -0.0055(4) -0.0009(4)
F20 0.0505(15) 0.0503(15) 0.0517(15) 0.0107(12) -0.0234(12) -0.0121(12)
F21 0.066(2) 0.102(3) 0.0324(14) -0.0066(15) 0.0021(13) 0.0081(18)
F22 0.0425(15) 0.095(2) 0.0386(14) 0.0075(14) -0.0131(12) -0.0005(15)
F23 0.0517(17) 0.086(2) 0.0409(15) -0.0121(15) -0.0024(13) 0.0180(16)
F24 0.101(3) 0.0402(16) 0.074(2) 0.0229(15) -0.025(2) -0.0113(16)
F25 0.100(3) 0.0578(19) 0.075(2) 0.0181(16) -0.041(2) -0.0406(19)
C200 0.056(4) 0.166(9) 0.092(5) -0.016(6) -0.025(4) -0.024(5)
Cl20 0.0546(7) 0.0723(9) 0.0603(8) 0.0099(7) 0.0074(6) -0.0093(6)
Cl21 0.144(7) 0.55(2) 0.60(2) -0.52(2) 0.225(11) -0.223(11)
Cl22 0.0309(10) 0.0515(12) 0.0368(10) -0.0169(9) -0.0001(8) -0.0007(8)
C300 0.048(3) 0.048(3) 0.055(3) -0.001(2) -0.009(2) -0.015(2)
Cl30 0.0302(9) 0.0510(12) 0.0303(9) -0.0061(8) -0.0012(7) 0.0020(8)
Cl31 0.0431(10) 0.0206(8) 0.0481(11) -0.0009(7) -0.0136(8) -0.0038(7)
Cl32 0.178(6) 0.186(7) 0.129(5) -0.031(4) -0.049(4) 0.072(5)
Cl34 0.254(14) 0.53(3) 0.77(4) 0.44(3) -0.29(2) -0.304(18)

loop_
_geom_bond_atom_site_label_1
_geom_bond_atom_site_label_2
_geom_bond_distance
_geom_bond_site_symmetry_2
_geom_bond_publ_flag
Cu1 N10 1.976(3) . ?
Cu1 N1 2.058(3) . ?
Cu1 P2 2.2616(11) . ?
Cu1 P1 2.4655(12) . ?
Cu1 Cu2 2.7446(11) . ?
Cu2 N20 1.979(3) . ?
Cu2 N2 2.074(3) . ?
Cu2 P3 2.2464(11) . ?
Cu2 P1 2.4206(11) . ?
P1 C8 1.809(3) . ?
P1 C1 1.813(3) . ?
P1 C19 1.826(4) . ?
P2 C31 1.822(3) . ?
P2 C37 1.823(4) . ?
P2 C30 1.835(3) . ?
P3 C43 1.816(3) . ?
P3 C49 1.822(3) . ?
P3 C30 1.836(3) . ?
N1 C18 1.347(5) . ?
N1 C14 1.347(4) . ?
N2 C13 1.345(5) . ?
N2 C9 1.356(5) . ?
C1 C2 1.356(5) . ?
C1 C14 1.469(5) . ?
C2 C7 1.481(5) . ?
C2 C3 1.508(5) . ?
C3 C4 1.529(6) . ?
C4 C5 1.413(9) . ?
C5 C6 1.510(6) . ?
C6 C7 1.512(5) . ?
C7 C8 1.359(5) . ?
C8 C9 1.466(5) . ?
C9 C10 1.393(5) . ?
C10 C11 1.391(7) . ?
C11 C12 1.373(8) . ?
C12 C13 1.383(6) . ?
C14 C15 1.395(5) . ?
C15 C16 1.390(6) . ?
C16 C17 1.378(6) . ?
C17 C18 1.377(5) . ?
C19 C20 1.385(6) . ?
C19 C24 1.396(5) . ?
C20 C21 1.389(6) . ?
C21 C22 1.378(6) . ?
C22 C23 1.367(7) . ?
C23 C24 1.391(6) . ?
C31 C32 1.362(6) . ?
C31 C36 1.401(6) . ?
C32 C33 1.388(6) . ?
C33 C34 1.358(8) . ?
C34 C35 1.363(8) . ?
C35 C36 1.382(6) . ?
C37 C38 1.398(5) . ?
C37 C42 1.400(5) . ?
C38 C39 1.391(5) . ?
C39 C40 1.387(6) . ?
C40 C41 1.382(6) . ?
C41 C42 1.392(5) . ?
C43 C48 1.397(4) . ?
C43 C44 1.400(5) . ?
C44 C45 1.390(5) . ?
C45 C46 1.378(5) . ?
C46 C47 1.387(6) . ?
C47 C48 1.386(5) . ?
C49 C54 1.394(5) . ?
C49 C50 1.398(5) . ?
C50 C51 1.388(5) . ?
C51 C52 1.388(6) . ?
C52 C53 1.385(7) . ?
C53 C54 1.390(5) . ?
N10 C100 1.141(5) . ?
N20 C115 1.146(5) . ?
C100 C101 1.441(4) . ?
C101 C102 1.405(5) . ?
C101 C114 1.410(5) . ?
C102 C103 1.428(5) . ?
C102 C107 1.434(4) . ?
C103 C104 1.358(5) . ?
C104 C105 1.419(6) . ?
C105 C106 1.364(5) . ?
C106 C107 1.418(5) . ?
C107 C108 1.414(5) . ?
C108 C109 1.407(5) . ?
C108 C115 1.440(4) 2_557 ?
C109 C110 1.426(5) . ?
C109 C114 1.434(4) . ?
C110 C111 1.359(5) . ?
C111 C112 1.429(5) . ?
C112 C113 1.360(6) . ?
C113 C114 1.421(5) . ?
C115 C108 1.440(4) 2_557 ?
P10 F10 1.582(3) . ?
P10 F15 1.592(3) . ?
P10 F11 1.600(2) . ?
P10 F13 1.603(3) . ?
P10 F14 1.610(3) . ?
P10 F12 1.610(3) . ?
P20 F25 1.579(3) . ?
P20 F21 1.583(3) . ?
P20 F24 1.584(3) . ?
P20 F23 1.596(3) . ?
P20 F20 1.598(3) . ?
P20 F22 1.600(3) . ?
C200 Cl21 1.295(11) . ?
C200 Cl20 1.766(9) . ?
C200 Cl22 1.922(11) . ?
Cl21 Cl22 1.41(2) . ?
C300 Cl34 1.648(11) . ?
C300 Cl30 1.766(6) . ?
C300 Cl31 1.770(5) . ?
C300 Cl32 1.803(9) . ?
Cl30 Cl34 1.36(3) . ?
Cl31 Cl32 1.917(10) . ?
Cl31 Cl34 1.966(18) . ?
